data_4104997
loop_
_publ_author_name
'Yi-Feng Wang'
'Shunsuke Chiba'

_publ_contact_author
;
Dr Shunsuke Chiba
Division of Chemistry and Biological Chemistry
School of Physical and Mathematical Sciences
Nanyang Technological University
21 Nanyang Link
Singapore 637371
Singapore
;
_publ_contact_author_email shunsuke@ntu.edu.sg
_publ_contact_author_fax '+65 6791 1961'
_publ_contact_author_phone '+65 6513 8013'
_publ_section_title
;
 Mn(III)-Mediated Reactions of Cyclopropanols with Vinyl Azides: Synthesis
 of Pyridine and 2-Azabicyclo[3.3.1]non-2-en-1-ol Derivatives
;
_journal_name_full 'Journal of the American Chemical Society'
_journal_page_first 12570
_journal_page_last 12572
_journal_paper_doi 10.1021/ja905110c
_journal_volume 131
_journal_year 2009
_chemical_formula_moiety 'C14 H19 N'
_chemical_formula_sum 'C14 H19 N'
_chemical_formula_weight 201.30
_chemical_name_systematic
;
 ?
;
_space_group_IT_number 2
_symmetry_cell_setting triclinic
_symmetry_space_group_name_Hall '-P 1'
_symmetry_space_group_name_H-M 'P -1'
_atom_sites_solution_hydrogens geom
_atom_sites_solution_primary direct
_atom_sites_solution_secondary difmap
_audit_creation_method SHELXL-97
_cell_angle_alpha 85.050(2)
_cell_angle_beta 81.807(2)
_cell_angle_gamma 79.992(2)
_cell_formula_units_Z 2
_cell_length_a 5.9335(3)
_cell_length_b 9.0893(4)
_cell_length_c 10.6193(5)
_cell_measurement_reflns_used 5485
_cell_measurement_temperature 173(2)
_cell_measurement_theta_max 0.00
_cell_measurement_theta_min 0.00
_cell_volume 557.13(5)
_computing_cell_refinement 'Bruker SMART'
_computing_data_collection 'Bruker SMART'
_computing_data_reduction 'Bruker SAINT'
_computing_molecular_graphics 'Bruker SHELXTL'
_computing_publication_material 'Bruker SHELXTL'
_computing_structure_refinement 'SHELXL-97 (Sheldrick, 1997)'
_computing_structure_solution 'SHELXS-97 (Sheldrick, 1990)'
_diffrn_ambient_temperature 173(2)
_diffrn_measured_fraction_theta_full 0.964
_diffrn_measured_fraction_theta_max 0.964
_diffrn_measurement_device_type 'CCD area detector'
_diffrn_measurement_method 'phi and omega scans'
_diffrn_radiation_monochromator graphite
_diffrn_radiation_source 'fine-focus sealed tube'
_diffrn_radiation_type MoK\a
_diffrn_radiation_wavelength 0.71073
_diffrn_reflns_av_R_equivalents 0.0408
_diffrn_reflns_av_sigmaI/netI 0.0333
_diffrn_reflns_limit_h_max 7
_diffrn_reflns_limit_h_min -7
_diffrn_reflns_limit_k_max 10
_diffrn_reflns_limit_k_min -11
_diffrn_reflns_limit_l_max 13
_diffrn_reflns_limit_l_min -13
_diffrn_reflns_number 9326
_diffrn_reflns_theta_full 26.56
_diffrn_reflns_theta_max 26.56
_diffrn_reflns_theta_min 1.94
_exptl_absorpt_coefficient_mu 0.069
_exptl_absorpt_correction_T_max 0.9782
_exptl_absorpt_correction_T_min 0.9756
_exptl_absorpt_correction_type multi-scan
_exptl_absorpt_process_details sadabs
_exptl_crystal_colour colourless
_exptl_crystal_density_diffrn 1.200
_exptl_crystal_description block
_exptl_crystal_F_000 220
_exptl_crystal_size_max 0.36
_exptl_crystal_size_mid 0.34
_exptl_crystal_size_min 0.32
_refine_diff_density_max 0.280
_refine_diff_density_min -0.243
_refine_diff_density_rms 0.072
_refine_ls_extinction_method none
_refine_ls_goodness_of_fit_ref 1.156
_refine_ls_hydrogen_treatment mixed
_refine_ls_matrix_type full
_refine_ls_number_parameters 140
_refine_ls_number_reflns 2258
_refine_ls_number_restraints 0
_refine_ls_restrained_S_all 1.156
_refine_ls_R_factor_all 0.0530
_refine_ls_R_factor_gt 0.0419
_refine_ls_shift/su_max 0.000
_refine_ls_shift/su_mean 0.000
_refine_ls_structure_factor_coef Fsqd
_refine_ls_weighting_details 'calc w=1/[\s^2^(Fo^2^)+(0.0703P)^2^+0.1504P] where P=(Fo^2^+2Fc^2^)/3'
_refine_ls_weighting_scheme calc
_refine_ls_wR_factor_gt 0.1214
_refine_ls_wR_factor_ref 0.1467
_reflns_number_gt 1895
_reflns_number_total 2258
_reflns_threshold_expression >2sigma(I)
_cod_data_source_file ja905110c_si_007.cif
_cod_data_source_block chiba-8
_cod_database_code 4104997

loop_
_symmetry_equiv_pos_as_xyz
'x, y, z'
'-x, -y, -z'

loop_
_atom_site_label
_atom_site_type_symbol
_atom_site_fract_x
_atom_site_fract_y
_atom_site_fract_z
_atom_site_U_iso_or_equiv
_atom_site_adp_type
_atom_site_occupancy
_atom_site_symmetry_multiplicity
_atom_site_calc_flag
_atom_site_refinement_flags
C1 C 0.3623(2) 0.84146(16) 0.25301(14) 0.0280(4) Uani 1 1 d .
H1 H 0.2048 0.9004 0.2476 0.034 Uiso 1 1 calc R
C2 C 0.4715(3) 0.90386(17) 0.35479(14) 0.0320(4) Uani 1 1 d .
H2A H 0.4885 1.0092 0.3295 0.038 Uiso 1 1 calc R
H2B H 0.3685 0.9024 0.4367 0.038 Uiso 1 1 calc R
C3 C 0.7073(3) 0.81287(17) 0.37264(14) 0.0303(4) Uani 1 1 d .
H3A H 0.7643 0.8483 0.4459 0.036 Uiso 1 1 calc R
H3B H 0.8178 0.8289 0.2956 0.036 Uiso 1 1 calc R
C4 C 0.6967(3) 0.64590(17) 0.39608(14) 0.0288(4) Uani 1 1 d .
H4A H 0.6077 0.6278 0.4805 0.035 Uiso 1 1 calc R
H4B H 0.8551 0.5896 0.3971 0.035 Uiso 1 1 calc R
C5 C 0.5834(2) 0.58836(15) 0.29299(13) 0.0256(3) Uani 1 1 d .
H5 H 0.5710 0.4806 0.3151 0.031 Uiso 1 1 calc R
C6 C 0.3408(2) 0.67815(17) 0.29071(15) 0.0293(4) Uani 1 1 d .
H6A H 0.2610 0.6386 0.2285 0.035 Uiso 1 1 calc R
H6B H 0.2496 0.6700 0.3759 0.035 Uiso 1 1 calc R
C7 C 0.7248(2) 0.60250(15) 0.16031(13) 0.0244(3) Uani 1 1 d .
H7A H 0.8723 0.6345 0.1699 0.029 Uiso 1 1 calc R
H7B H 0.7620 0.5028 0.1246 0.029 Uiso 1 1 calc R
C8 C 0.6011(2) 0.71316(15) 0.06631(13) 0.0244(3) Uani 1 1 d .
H8 H 0.4710 0.6698 0.0418 0.029 Uiso 1 1 calc R
C9 C 0.7653(2) 0.74278(15) -0.05272(13) 0.0240(3) Uani 1 1 d .
C10 C 0.7385(3) 0.69450(16) -0.16928(14) 0.0303(4) Uani 1 1 d .
H10 H 0.6132 0.6441 -0.1752 0.036 Uiso 1 1 calc R
C11 C 0.8921(3) 0.71877(18) -0.27742(14) 0.0374(4) Uani 1 1 d .
H11 H 0.8721 0.6844 -0.3565 0.045 Uiso 1 1 calc R
C12 C 1.0742(3) 0.79289(18) -0.27032(15) 0.0367(4) Uani 1 1 d .
H12 H 1.1786 0.8101 -0.3445 0.044 Uiso 1 1 calc R
C13 C 1.1041(3) 0.84189(17) -0.15497(15) 0.0328(4) Uani 1 1 d .
H13 H 1.2294 0.8925 -0.1497 0.039 Uiso 1 1 calc R
C14 C 0.9510(3) 0.81695(17) -0.04716(14) 0.0285(4) Uani 1 1 d .
H14 H 0.9725 0.8508 0.0318 0.034 Uiso 1 1 calc R
N1 N 0.5067(2) 0.85537(13) 0.12634(12) 0.0270(3) Uani 1 1 d .
H1N H 0.420(4) 0.919(2) 0.068(2) 0.052(6) Uiso 1 1 d .

loop_
_atom_site_aniso_label
_atom_site_aniso_U_11
_atom_site_aniso_U_22
_atom_site_aniso_U_33
_atom_site_aniso_U_23
_atom_site_aniso_U_13
_atom_site_aniso_U_12
C1 0.0195(7) 0.0270(8) 0.0344(8) -0.0010(6) 0.0003(6) 0.0008(5)
C2 0.0371(8) 0.0267(8) 0.0295(8) -0.0055(6) 0.0045(6) -0.0034(6)
C3 0.0350(8) 0.0313(8) 0.0266(7) -0.0038(6) -0.0043(6) -0.0100(6)
C4 0.0296(8) 0.0299(8) 0.0263(7) 0.0025(6) -0.0035(6) -0.0058(6)
C5 0.0275(7) 0.0199(7) 0.0290(7) 0.0016(5) -0.0015(6) -0.0062(6)
C6 0.0224(7) 0.0312(8) 0.0343(8) -0.0005(6) 0.0006(6) -0.0084(6)
C7 0.0237(7) 0.0199(7) 0.0281(7) 0.0010(5) -0.0022(6) -0.0020(5)
C8 0.0227(7) 0.0236(7) 0.0287(7) -0.0028(5) -0.0065(6) -0.0051(5)
C9 0.0255(7) 0.0209(7) 0.0251(7) -0.0031(5) -0.0056(5) -0.0001(5)
C10 0.0335(8) 0.0265(7) 0.0315(8) -0.0051(6) -0.0116(6) 0.0007(6)
C11 0.0516(10) 0.0335(8) 0.0237(8) -0.0040(6) -0.0093(7) 0.0072(7)
C12 0.0422(9) 0.0320(8) 0.0276(8) 0.0041(6) 0.0052(6) 0.0057(7)
C13 0.0299(8) 0.0291(8) 0.0363(8) 0.0006(6) 0.0014(6) -0.0024(6)
C14 0.0293(8) 0.0303(8) 0.0266(7) -0.0040(6) -0.0035(6) -0.0052(6)
N1 0.0276(6) 0.0236(6) 0.0274(6) -0.0003(5) -0.0018(5) 0.0007(5)

loop_
_atom_type_symbol
_atom_type_description
_atom_type_scat_dispersion_real
_atom_type_scat_dispersion_imag
_atom_type_scat_source
C C 0.0033 0.0016 'International Tables Vol C Tables 4.2.6.8 and 6.1.1.4'
H H 0.0000 0.0000 'International Tables Vol C Tables 4.2.6.8 and 6.1.1.4'
N N 0.0061 0.0033 'International Tables Vol C Tables 4.2.6.8 and 6.1.1.4'

loop_
_geom_angle_atom_site_label_1
_geom_angle_atom_site_label_2
_geom_angle_atom_site_label_3
_geom_angle
N1 C1 C6 110.75(11)
N1 C1 C2 109.75(11)
C6 C1 C2 109.32(12)
N1 C1 H1 109.0
C6 C1 H1 109.0
C2 C1 H1 109.0
C3 C2 C1 111.43(12)
C3 C2 H2A 109.3
C1 C2 H2A 109.3
C3 C2 H2B 109.3
C1 C2 H2B 109.3
H2A C2 H2B 108.0
C2 C3 C4 111.69(12)
C2 C3 H3A 109.3
C4 C3 H3A 109.3
C2 C3 H3B 109.3
C4 C3 H3B 109.3
H3A C3 H3B 107.9
C3 C4 C5 111.64(11)
C3 C4 H4A 109.3
C5 C4 H4A 109.3
C3 C4 H4B 109.3
C5 C4 H4B 109.3
H4A C4 H4B 108.0
C6 C5 C4 108.74(12)
C6 C5 C7 109.74(11)
C4 C5 C7 111.71(11)
C6 C5 H5 108.9
C4 C5 H5 108.9
C7 C5 H5 108.9
C1 C6 C5 108.37(11)
C1 C6 H6A 110.0
C5 C6 H6A 110.0
C1 C6 H6B 110.0
C5 C6 H6B 110.0
H6A C6 H6B 108.4
C8 C7 C5 113.68(11)
C8 C7 H7A 108.8
C5 C7 H7A 108.8
C8 C7 H7B 108.8
C5 C7 H7B 108.8
H7A C7 H7B 107.7
N1 C8 C9 109.51(11)
N1 C8 C7 109.98(11)
C9 C8 C7 110.60(11)
N1 C8 H8 108.9
C9 C8 H8 108.9
C7 C8 H8 108.9
C10 C9 C14 118.20(14)
C10 C9 C8 121.07(13)
C14 C9 C8 120.72(12)
C9 C10 C11 120.92(14)
C9 C10 H10 119.5
C11 C10 H10 119.5
C12 C11 C10 120.11(14)
C12 C11 H11 119.9
C10 C11 H11 119.9
C11 C12 C13 119.89(14)
C11 C12 H12 120.1
C13 C12 H12 120.1
C12 C13 C14 119.84(14)
C12 C13 H13 120.1
C14 C13 H13 120.1
C13 C14 C9 121.03(14)
C13 C14 H14 119.5
C9 C14 H14 119.5
C8 N1 C1 115.52(11)
C8 N1 H1N 107.8(12)
C1 N1 H1N 110.0(12)

loop_
_geom_bond_atom_site_label_1
_geom_bond_atom_site_label_2
_geom_bond_distance
C1 N1 1.4965(18)
C1 C6 1.526(2)
C1 C2 1.531(2)
C1 H1 1.0000
C2 C3 1.524(2)
C2 H2A 0.9900
C2 H2B 0.9900
C3 C4 1.527(2)
C3 H3A 0.9900
C3 H3B 0.9900
C4 C5 1.535(2)
C4 H4A 0.9900
C4 H4B 0.9900
C5 C6 1.528(2)
C5 C7 1.5413(18)
C5 H5 1.0000
C6 H6A 0.9900
C6 H6B 0.9900
C7 C8 1.5252(19)
C7 H7A 0.9900
C7 H7B 0.9900
C8 N1 1.4763(18)
C8 C9 1.5169(19)
C8 H8 1.0000
C9 C10 1.387(2)
C9 C14 1.399(2)
C10 C11 1.388(2)
C10 H10 0.9500
C11 C12 1.383(3)
C11 H11 0.9500
C12 C13 1.383(2)
C12 H12 0.9500
C13 C14 1.385(2)
C13 H13 0.9500
C14 H14 0.9500
N1 H1N 0.95(2)
